data_4337617
loop_
_publ_author_name
'Esteban, Jordi'
'Font-Bardia, Merc\`e'
'Costa, Jos\'e S\'anchez'
'Teat, Simon J.'
'Escuer, Albert'

_publ_section_title
;
 New topologies in pentanuclear nickel/oximato clusters: structural and
 magnetic characterization.
;
_journal_issue 6
_journal_name_full 'Inorganic chemistry'
_journal_page_first 3194
_journal_page_last 3203
_journal_paper_doi 10.1021/ic500057j
_journal_volume 53
_journal_year 2014
_chemical_formula_moiety '4(C45 H40.5 N18 Ni5 O13), 2(N O3), 11(C H4 O), 5(H2 O)'
_chemical_formula_sum 'C191 H216 N74 Ni20 O74'
_chemical_formula_weight 5906.58
_chemical_name_systematic
;
 ?
;
_space_group_IT_number 86
_symmetry_cell_setting tetragonal
_symmetry_space_group_name_Hall '-P 4bc'
_symmetry_space_group_name_H-M 'P 42/n :2'
_atom_sites_solution_hydrogens geom
_atom_sites_solution_primary direct
_atom_sites_solution_secondary difmap
_audit_creation_method SHELXL-97
_cell_angle_alpha 90.00
_cell_angle_beta 90.00
_cell_angle_gamma 90.00
_cell_formula_units_Z 2
_cell_length_a 34.0083(4)
_cell_length_b 34.0083(4)
_cell_length_c 12.0595(2)
_cell_measurement_reflns_used 11278
_cell_measurement_temperature 100.0(1)
_cell_measurement_theta_max 1.3
_cell_measurement_theta_min 61.12
_cell_volume 13947.6(3)
_computing_cell_refinement 'Nonius Collect - HKL2000'
_computing_data_collection 'Nonius Collect - HKL2000'
_computing_data_reduction 'Nonius Collect - HKL2000'
_computing_molecular_graphics 'ORTEP (Brueggermann and Smith, 1990)'
_computing_publication_material 'PLATON (Spek, 1990)'
_computing_structure_refinement 'SHELXL-97 (Sheldrick, 1997)'
_computing_structure_solution 'SHELXS-97 (Sheldrick, 1997)'
_diffrn_ambient_temperature 100(2)
_diffrn_measured_fraction_theta_full 0.999
_diffrn_measured_fraction_theta_max 0.999
_diffrn_measurement_device_type 'Bruker-Nonius FR591 KappaCCD 2000'
_diffrn_measurement_method 'omega and phi scans'
_diffrn_radiation_monochromator 'confocal multilayer mirrors'
_diffrn_radiation_source 'rotating anode'
_diffrn_radiation_type CuK\a
_diffrn_radiation_wavelength 1.54178
_diffrn_reflns_av_R_equivalents 0.0000
_diffrn_reflns_av_sigmaI/netI 0.0036
_diffrn_reflns_limit_h_max 27
_diffrn_reflns_limit_h_min -26
_diffrn_reflns_limit_k_max 38
_diffrn_reflns_limit_k_min 0
_diffrn_reflns_limit_l_max 13
_diffrn_reflns_limit_l_min 0
_diffrn_reflns_number 10705
_diffrn_reflns_theta_full 61.12
_diffrn_reflns_theta_max 61.12
_diffrn_reflns_theta_min 1.84
_exptl_absorpt_coefficient_mu 2.120
_exptl_absorpt_correction_T_max 0.9464
_exptl_absorpt_correction_T_min 0.6853
_exptl_absorpt_correction_type multi-scan
_exptl_absorpt_process_details sadabs
_exptl_crystal_colour red
_exptl_crystal_density_diffrn 1.406
_exptl_crystal_density_method 'not measured'
_exptl_crystal_description plate
_exptl_crystal_F_000 6064
_exptl_crystal_size_max 0.22
_exptl_crystal_size_mid 0.10
_exptl_crystal_size_min 0.03
_refine_diff_density_max 1.442
_refine_diff_density_min -1.646
_refine_diff_density_rms 0.101
_refine_ls_extinction_method none
_refine_ls_goodness_of_fit_ref 1.142
_refine_ls_hydrogen_treatment mixed
_refine_ls_matrix_type full
_refine_ls_number_parameters 819
_refine_ls_number_reflns 10705
_refine_ls_number_restraints 24
_refine_ls_restrained_S_all 1.146
_refine_ls_R_factor_all 0.0710
_refine_ls_R_factor_gt 0.0684
_refine_ls_shift/su_max 0.001
_refine_ls_shift/su_mean 0.000
_refine_ls_structure_factor_coef Fsqd
_refine_ls_weighting_details 'calc w=1/[\s^2^(Fo^2^)+(0.1211P)^2^+22.6245P] where P=(Fo^2^+2Fc^2^)/3'
_refine_ls_weighting_scheme calc
_refine_ls_wR_factor_gt 0.2147
_refine_ls_wR_factor_ref 0.2190
_reflns_number_gt 10161
_reflns_number_total 10705
_reflns_threshold_expression >2sigma(I)
_cod_data_source_file ic500057j_si_001.cif
_cod_data_source_block af24fua1na
_cod_original_sg_symbol_H-M P42/n
_cod_database_code 4337617

loop_
_symmetry_equiv_pos_as_xyz
'x, y, z'
'-x+1/2, -y+1/2, z'
'-y, x+1/2, z+1/2'
'y+1/2, -x, z+1/2'
'-x, -y, -z'
'x-1/2, y-1/2, -z'
'y, -x-1/2, -z-1/2'
'-y-1/2, x, -z-1/2'

loop_
_atom_site_label
_atom_site_type_symbol
_atom_site_fract_x
_atom_site_fract_y
_atom_site_fract_z
_atom_site_U_iso_or_equiv
_atom_site_adp_type
_atom_site_occupancy
_atom_site_symmetry_multiplicity
_atom_site_calc_flag
_atom_site_refinement_flags
Ni1 Ni 0.10210(2) 0.52816(2) 0.22504(6) 0.0534(2) Uani 1 1 d .
Ni5 Ni 0.15851(2) 0.60872(2) 0.18213(7) 0.0539(2) Uani 1 1 d .
Ni3 Ni 0.19808(2) 0.51804(2) 0.16157(7) 0.0560(2) Uani 1 1 d .
Ni4 Ni 0.22053(2) 0.49396(2) 0.43481(7) 0.0573(2) Uani 1 1 d U
Ni2 Ni 0.12533(2) 0.50441(2) 0.49520(6) 0.0513(2) Uani 1 1 d .
O1 O 0.15687(9) 0.55236(9) 0.2390(3) 0.0513(7) Uani 1 1 d D
H1O H 0.1651(14) 0.5446(15) 0.3082(16) 0.062 Uiso 1 1 d D
O2 O 0.19077(10) 0.47659(11) 0.2914(3) 0.0614(8) Uani 1 1 d DU
O3 O 0.12073(9) 0.48524(9) 0.3321(3) 0.0547(7) Uani 1 1 d D
H3O H 0.1468(5) 0.4806(16) 0.313(6) 0.066 Uiso 0.75 1 d PD
H3OA H 0.1055(10) 0.4649(6) 0.312(5) 0.066 Uiso 0.75 1 d PD
O4 O 0.10633(10) 0.60218(9) 0.0928(3) 0.0566(8) Uani 1 1 d .
O5 O 0.07964(9) 0.56205(10) 0.3571(3) 0.0573(8) Uani 1 1 d .
O6 O 0.11709(10) 0.49460(10) 0.0884(3) 0.0606(8) Uani 1 1 d .
O7 O 0.20573(11) 0.55687(10) 0.0323(3) 0.0640(9) Uani 1 1 d .
O8 O 0.24501(10) 0.54484(10) 0.2404(3) 0.0619(8) Uani 1 1 d .
O9 O 0.19576(11) 0.45335(10) 0.5368(3) 0.0655(8) Uani 1 1 d U
O10 O 0.21025(11) 0.61840(11) 0.2741(3) 0.0665(9) Uani 1 1 d .
O11 O 0.12320(10) 0.62965(10) 0.3099(3) 0.0616(8) Uani 1 1 d .
O12 O 0.17505(9) 0.53248(10) 0.4526(3) 0.0594(7) Uani 1 1 d DU
O13 O 0.26213(12) 0.44896(12) 0.4105(4) 0.0835(11) Uani 1 1 d U
N3 N 0.04359(13) 0.51124(13) 0.1908(4) 0.0631(10) Uani 1 1 d .
N4 N 0.02089(16) 0.61836(16) -0.0614(5) 0.0812(13) Uani 1 1 d .
N5 N 0.08452(12) 0.57316(12) 0.1245(3) 0.0554(9) Uani 1 1 d .
N6 N 0.12252(12) 0.53320(11) 0.6488(3) 0.0548(9) Uani 1 1 d .
N7 N 0.04103(16) 0.63793(16) 0.5096(4) 0.0808(14) Uani 1 1 d .
N8 N 0.09185(11) 0.55236(11) 0.4561(3) 0.0519(9) Uani 1 1 d .
N9 N 0.23104(14) 0.48145(13) 0.0612(4) 0.0666(11) Uani 1 1 d .
N10 N 0.11864(17) 0.42812(16) -0.1243(5) 0.0813(13) Uani 1 1 d .
N11 N 0.15508(12) 0.48893(12) 0.0747(3) 0.0568(9) Uani 1 1 d .
N12 N 0.25648(13) 0.51674(13) 0.5562(4) 0.0645(11) Uani 1 1 d .
N13 N 0.32038(15) 0.60758(16) 0.3138(5) 0.0809(14) Uani 1 1 d .
N14 N 0.25140(13) 0.53409(13) 0.3454(4) 0.0633(10) Uani 1 1 d .
N15 N 0.08076(12) 0.46539(12) 0.5505(3) 0.0567(9) Uani 1 1 d .
N16 N 0.17417(17) 0.36926(16) 0.6858(5) 0.0865(15) Uani 1 1 d .
N17 N 0.15695(12) 0.45612(12) 0.5438(3) 0.0570(9) Uani 1 1 d .
N18 N 0.16493(13) 0.66233(12) 0.1018(4) 0.0614(10) Uani 1 1 d .
N19 N 0.23177(19) 0.60707(17) -0.2104(5) 0.0916(16) Uani 1 1 d .
N20 N 0.19208(12) 0.59248(12) 0.0505(3) 0.0591(10) Uani 1 1 d .
C3 C 0.02331(17) 0.48107(16) 0.2305(5) 0.0677(13) Uani 1 1 d .
H3 H 0.0358 0.4635 0.2778 0.081 Uiso 1 1 calc R
C4 C -0.01567(19) 0.4748(2) 0.2043(6) 0.0810(17) Uani 1 1 d .
H4 H -0.0288 0.4528 0.2317 0.097 Uiso 1 1 calc R
C5 C -0.0346(2) 0.5006(2) 0.1390(6) 0.0847(18) Uani 1 1 d .
H5 H -0.0609 0.4968 0.1208 0.102 Uiso 1 1 calc R
C6 C -0.01472(18) 0.53260(19) 0.0998(5) 0.0769(16) Uani 1 1 d .
H6 H -0.0275 0.5511 0.0560 0.092 Uiso 1 1 calc R
C7 C 0.02482(16) 0.53720(17) 0.1262(5) 0.0673(13) Uani 1 1 d .
C8 C 0.04846(15) 0.56973(15) 0.0860(4) 0.0603(12) Uani 1 1 d .
C9 C 0.03337(17) 0.59752(17) 0.0041(5) 0.0685(14) Uani 1 1 d .
C10 C 0.14089(17) 0.52434(16) 0.7427(4) 0.0656(13) Uani 1 1 d .
H10 H 0.1558 0.5014 0.7449 0.079 Uiso 1 1 calc R
C11 C 0.13915(19) 0.54735(17) 0.8376(5) 0.0720(15) Uani 1 1 d .
H11 H 0.1527 0.5404 0.9016 0.086 Uiso 1 1 calc R
C12 C 0.11676(18) 0.58052(17) 0.8332(5) 0.0701(14) Uani 1 1 d .
H12 H 0.1149 0.5966 0.8954 0.084 Uiso 1 1 calc R
C13 C 0.09717(16) 0.59044(15) 0.7391(4) 0.0623(12) Uani 1 1 d .
H13 H 0.0819 0.6131 0.7364 0.075 Uiso 1 1 calc R
C14 C 0.10039(15) 0.56594(15) 0.6465(4) 0.0581(12) Uani 1 1 d .
C15 C 0.08298(14) 0.57560(14) 0.5393(4) 0.0544(11) Uani 1 1 d .
C16 C 0.05954(17) 0.61047(18) 0.5237(5) 0.0679(14) Uani 1 1 d .
C17 C 0.27129(17) 0.48063(17) 0.0540(5) 0.0710(14) Uani 1 1 d .
H17 H 0.2860 0.4972 0.0993 0.085 Uiso 1 1 calc R
C18 C 0.2902(2) 0.4562(2) -0.0178(6) 0.092(2) Uani 1 1 d .
H18 H 0.3174 0.4540 -0.0169 0.111 Uiso 1 1 calc R
C19 C 0.2677(2) 0.4346(2) -0.0926(6) 0.0894(18) Uani 1 1 d .
H19 H 0.2803 0.4193 -0.1458 0.107 Uiso 1 1 calc R
C20 C 0.2289(2) 0.43534(18) -0.0898(5) 0.0778(16) Uani 1 1 d .
H20 H 0.2140 0.4203 -0.1386 0.093 Uiso 1 1 calc R
C21 C 0.21060(17) 0.46011(16) -0.0090(5) 0.0682(14) Uani 1 1 d .
C22 C 0.16682(17) 0.46458(16) 0.0004(5) 0.0669(13) Uani 1 1 d .
C23 C 0.14030(19) 0.44362(18) -0.0683(5) 0.0720(14) Uani 1 1 d .
C24 C 0.25804(19) 0.50607(19) 0.6652(5) 0.0760(15) Uani 1 1 d .
H24 H 0.2403 0.4872 0.6903 0.091 Uiso 1 1 calc R
C25 C 0.2844(2) 0.5217(2) 0.7404(6) 0.0849(17) Uani 1 1 d .
H25 H 0.2839 0.5147 0.8150 0.102 Uiso 1 1 calc R
C26 C 0.3122(2) 0.5486(2) 0.6983(7) 0.0910(19) Uani 1 1 d .
H26 H 0.3310 0.5593 0.7453 0.109 Uiso 1 1 calc R
C27 C 0.31159(17) 0.55911(17) 0.5888(6) 0.0745(15) Uani 1 1 d .
H27 H 0.3300 0.5768 0.5608 0.089 Uiso 1 1 calc R
C28 C 0.28290(16) 0.54279(16) 0.5198(5) 0.0667(13) Uani 1 1 d .
C29 C 0.27871(15) 0.55275(15) 0.4017(5) 0.0642(13) Uani 1 1 d .
C30 C 0.30158(17) 0.58317(19) 0.3543(6) 0.0745(15) Uani 1 1 d .
C31 C 0.04275(15) 0.47106(15) 0.5513(4) 0.0611(12) Uani 1 1 d .
H31 H 0.0329 0.4942 0.5210 0.073 Uiso 1 1 calc R
C32 C 0.01655(18) 0.44404(17) 0.5952(5) 0.0702(14) Uani 1 1 d .
H32 H -0.0103 0.4492 0.5948 0.084 Uiso 1 1 calc R
C33 C 0.03074(18) 0.40924(17) 0.6397(5) 0.0708(14) Uani 1 1 d .
H33 H 0.0137 0.3904 0.6682 0.085 Uiso 1 1 calc R
C34 C 0.07079(17) 0.40347(17) 0.6404(5) 0.0687(13) Uani 1 1 d .
H34 H 0.0813 0.3807 0.6712 0.082 Uiso 1 1 calc R
C35 C 0.09533(16) 0.43151(15) 0.5956(4) 0.0611(12) Uani 1 1 d .
C36 C 0.13804(16) 0.42768(15) 0.5910(5) 0.0635(12) Uani 1 1 d .
C37 C 0.1577(2) 0.39480(19) 0.6422(6) 0.0805(16) Uani 1 1 d .
C38 C 0.15175(17) 0.69774(16) 0.1347(5) 0.0687(13) Uani 1 1 d .
H38 H 0.1380 0.7000 0.2010 0.082 Uiso 1 1 calc R
C39 C 0.1584(2) 0.7306(2) 0.0715(6) 0.0878(18) Uani 1 1 d .
H39 H 0.1479 0.7547 0.0936 0.105 Uiso 1 1 calc R
C40 C 0.1796(2) 0.7286(2) -0.0208(6) 0.092(2) Uani 1 1 d .
H40 H 0.1860 0.7514 -0.0591 0.111 Uiso 1 1 calc R
C41 C 0.1926(3) 0.6917(2) -0.0612(6) 0.101(2) Uani 1 1 d .
H41 H 0.2059 0.6893 -0.1282 0.121 Uiso 1 1 calc R
C42 C 0.18427(19) 0.65915(17) 0.0049(5) 0.0714(14) Uani 1 1 d .
C43 C 0.19823(17) 0.61986(17) -0.0229(5) 0.0692(14) Uani 1 1 d .
C44 C 0.2185(2) 0.61216(19) -0.1223(6) 0.0859(18) Uani 1 1 d .
C45 C 0.1848(2) 0.5706(2) 0.5130(8) 0.1082(14) Uani 1 1 d U
H45A H 0.2092 0.5810 0.4855 0.162 Uiso 1 1 calc R
H45B H 0.1871 0.5656 0.5911 0.162 Uiso 1 1 calc R
H45C H 0.1642 0.5894 0.5006 0.162 Uiso 1 1 calc R
C46 C 0.1917(3) 0.4361(2) 0.2677(8) 0.1082(14) Uani 1 1 d U
H46A H 0.1771 0.4310 0.2011 0.162 Uiso 1 1 calc R
H46B H 0.1802 0.4218 0.3281 0.162 Uiso 1 1 calc R
H46C H 0.2185 0.4278 0.2578 0.162 Uiso 1 1 calc R
C47 C 0.2974(2) 0.4514(2) 0.3407(8) 0.1082(14) Uani 1 1 d U
H47A H 0.3112 0.4268 0.3430 0.162 Uiso 1 1 calc R
H47B H 0.3142 0.4719 0.3677 0.162 Uiso 1 1 calc R
H47C H 0.2899 0.4571 0.2656 0.162 Uiso 1 1 calc R
N21 N 0.2427(3) 0.7169(3) 0.2319(11) 0.1109(18) Uani 0.50 1 d PD
O14 O 0.2510(3) 0.6831(2) 0.2052(10) 0.1109(18) Uani 0.50 1 d PD
O15 O 0.2652(3) 0.7435(2) 0.2093(9) 0.1109(18) Uani 0.50 1 d PD
O16 O 0.2153(3) 0.7237(3) 0.2936(9) 0.1109(18) Uani 0.50 1 d PD
C1W C 0.0887(5) 0.4045(5) 0.1896(11) 0.115(2) Uani 0.50 1 d PD
O1W O 0.0887(3) 0.4115(3) 0.3045(9) 0.1069(14) Uani 0.50 1 d PD
C2W C 0.3355(4) 0.4331(5) 0.6105(17) 0.115(2) Uani 0.50 1 d PD
O2W O 0.2964(3) 0.4188(3) 0.5977(9) 0.1069(14) Uani 0.50 1 d PD
C3W C 0.1321(5) 0.3184(4) 0.3945(15) 0.115(2) Uani 0.50 1 d PD
O3W O 0.1194(3) 0.3519(3) 0.4466(9) 0.1069(14) Uani 0.50 1 d PD
O4W O 0.2633(3) 0.3308(3) 0.8073(9) 0.1069(14) Uani 0.50 1 d PD
C4W C 0.2879(5) 0.3519(5) 0.7339(14) 0.115(2) Uani 0.50 1 d PD
C5W C 0.1138(5) 0.7009(4) 0.5185(16) 0.115(2) Uani 0.50 1 d PD
O5W O 0.1369(3) 0.6668(3) 0.5008(9) 0.1069(14) Uani 0.50 1 d PD
O6W O 0.2500 0.2500 0.3083(4) 0.192(6) Uani 0.50 2 d SPD
C6W C 0.2500 0.2500 0.3083(4) 0.192(6) Uani 0.50 2 d SP
O7W O 0.1818(5) 0.3453(4) 0.0203(14) 0.150(5) Uani 0.50 1 d P
O8W O 0.3320(4) 0.6753(4) 0.1660(12) 0.136(4) Uani 0.50 1 d P
O9W O 0.2403(10) 0.3274(17) 0.432(4) 0.24(2) Uani 0.25 1 d P

loop_
_atom_site_aniso_label
_atom_site_aniso_U_11
_atom_site_aniso_U_22
_atom_site_aniso_U_33
_atom_site_aniso_U_23
_atom_site_aniso_U_13
_atom_site_aniso_U_12
Ni1 0.0573(5) 0.0574(5) 0.0454(5) -0.0028(3) 0.0018(3) -0.0018(3)
Ni5 0.0589(5) 0.0559(5) 0.0469(5) -0.0022(3) 0.0025(3) -0.0005(3)
Ni3 0.0606(5) 0.0586(5) 0.0489(5) -0.0012(3) 0.0061(4) 0.0013(4)
Ni4 0.0585(5) 0.0592(5) 0.0542(5) 0.0001(4) 0.0028(4) 0.0000(3)
Ni2 0.0553(4) 0.0542(4) 0.0444(4) -0.0013(3) 0.0034(3) -0.0029(3)
O1 0.0552(17) 0.0537(17) 0.0451(17) -0.0032(14) 0.0052(14) -0.0012(14)
O2 0.0614(19) 0.0745(16) 0.0482(18) 0.0029(15) 0.0046(15) -0.0007(16)
O3 0.0598(18) 0.0566(18) 0.0477(17) -0.0011(14) 0.0044(14) -0.0028(14)
O4 0.0644(19) 0.0567(18) 0.0486(18) -0.0020(14) 0.0003(15) -0.0028(15)
O5 0.0593(18) 0.0631(19) 0.0496(18) -0.0031(15) 0.0021(15) 0.0008(15)
O6 0.065(2) 0.065(2) 0.0518(19) -0.0047(15) 0.0008(15) -0.0013(16)
O7 0.074(2) 0.063(2) 0.055(2) 0.0007(16) 0.0123(17) 0.0019(17)
O8 0.064(2) 0.064(2) 0.057(2) 0.0011(16) 0.0047(16) 0.0007(16)
O9 0.069(2) 0.067(2) 0.061(2) 0.0051(14) 0.0043(16) -0.0009(15)
O10 0.069(2) 0.068(2) 0.063(2) -0.0028(17) 0.0007(17) -0.0022(17)
O11 0.068(2) 0.0623(19) 0.0546(19) -0.0053(16) 0.0039(16) 0.0015(16)
O12 0.0545(18) 0.0691(18) 0.0544(19) 0.0091(14) 0.0052(15) 0.0019(15)
O13 0.081(2) 0.072(2) 0.098(3) -0.009(2) -0.0076(19) 0.0154(15)
N3 0.064(2) 0.067(3) 0.058(2) -0.008(2) 0.000(2) -0.002(2)
N4 0.082(3) 0.084(3) 0.077(3) -0.003(3) -0.008(3) 0.001(3)
N5 0.061(2) 0.060(2) 0.045(2) -0.0061(18) 0.0015(18) 0.0013(19)
N6 0.061(2) 0.057(2) 0.046(2) -0.0030(17) 0.0033(18) -0.0026(18)
N7 0.087(3) 0.076(3) 0.080(3) -0.009(3) -0.008(3) 0.014(3)
N8 0.054(2) 0.056(2) 0.045(2) -0.0015(17) 0.0032(17) -0.0027(17)
N9 0.076(3) 0.064(3) 0.059(3) 0.002(2) 0.008(2) 0.004(2)
N10 0.095(4) 0.080(3) 0.070(3) -0.011(3) 0.000(3) 0.001(3)
N11 0.063(2) 0.058(2) 0.049(2) -0.0015(18) 0.0042(18) -0.0001(18)
N12 0.061(2) 0.067(3) 0.065(3) -0.001(2) 0.000(2) -0.001(2)
N13 0.069(3) 0.080(3) 0.094(4) 0.008(3) 0.008(3) -0.002(3)
N14 0.062(2) 0.064(2) 0.064(3) 0.004(2) 0.006(2) 0.003(2)
N15 0.063(2) 0.058(2) 0.049(2) -0.0039(18) 0.0033(18) -0.0060(18)
N16 0.097(4) 0.077(3) 0.086(4) 0.013(3) 0.002(3) 0.013(3)
N17 0.062(2) 0.059(2) 0.050(2) -0.0019(18) -0.0032(18) -0.0030(19)
N18 0.065(2) 0.062(2) 0.057(2) -0.0032(19) 0.004(2) -0.0020(19)
N19 0.117(4) 0.082(3) 0.076(4) 0.003(3) 0.024(3) 0.000(3)
N20 0.066(2) 0.057(2) 0.054(2) 0.0009(19) 0.0061(19) -0.0010(19)
C3 0.071(3) 0.065(3) 0.067(3) -0.007(3) 0.003(3) -0.008(3)
C4 0.080(4) 0.087(4) 0.076(4) -0.010(3) 0.005(3) -0.010(3)
C5 0.077(4) 0.096(5) 0.081(4) -0.025(4) -0.002(3) -0.008(3)
C6 0.071(3) 0.087(4) 0.073(4) -0.015(3) -0.005(3) 0.000(3)
C7 0.066(3) 0.074(3) 0.062(3) -0.009(3) -0.004(3) -0.001(3)
C8 0.065(3) 0.063(3) 0.052(3) -0.008(2) -0.001(2) 0.003(2)
C9 0.071(3) 0.072(3) 0.062(3) -0.005(3) -0.007(3) 0.006(3)
C10 0.079(3) 0.064(3) 0.054(3) 0.003(2) -0.001(3) 0.000(3)
C11 0.092(4) 0.068(3) 0.055(3) -0.002(3) 0.001(3) -0.007(3)
C12 0.085(4) 0.069(3) 0.057(3) -0.003(2) 0.006(3) -0.005(3)
C13 0.075(3) 0.061(3) 0.051(3) -0.008(2) 0.004(2) -0.006(2)
C14 0.061(3) 0.064(3) 0.049(3) -0.004(2) 0.007(2) -0.006(2)
C15 0.058(3) 0.056(3) 0.049(3) -0.004(2) 0.002(2) -0.002(2)
C16 0.073(3) 0.075(4) 0.056(3) -0.008(3) 0.002(3) -0.004(3)
C17 0.073(3) 0.074(3) 0.067(3) 0.002(3) 0.007(3) 0.009(3)
C18 0.085(4) 0.104(5) 0.088(5) -0.003(4) 0.017(4) 0.011(4)
C19 0.094(5) 0.091(4) 0.083(4) -0.004(4) 0.014(4) 0.013(4)
C20 0.095(4) 0.073(4) 0.065(3) -0.003(3) 0.008(3) 0.008(3)
C21 0.078(3) 0.062(3) 0.065(3) 0.000(3) 0.008(3) 0.005(3)
C22 0.080(4) 0.063(3) 0.058(3) -0.002(2) 0.001(3) 0.001(3)
C23 0.087(4) 0.071(3) 0.058(3) -0.007(3) 0.005(3) 0.004(3)
C24 0.079(4) 0.078(4) 0.071(4) 0.005(3) -0.003(3) -0.002(3)
C25 0.094(4) 0.086(4) 0.075(4) -0.004(3) -0.013(3) 0.002(3)
C26 0.093(5) 0.084(4) 0.095(5) -0.006(4) -0.018(4) -0.002(4)
C27 0.068(3) 0.070(3) 0.085(4) -0.002(3) -0.005(3) 0.000(3)
C28 0.065(3) 0.067(3) 0.069(3) 0.000(3) 0.002(3) 0.005(3)
C29 0.058(3) 0.063(3) 0.072(3) 0.000(3) 0.001(3) 0.000(2)
C30 0.062(3) 0.077(4) 0.084(4) 0.004(3) 0.005(3) 0.000(3)
C31 0.065(3) 0.062(3) 0.055(3) -0.003(2) 0.004(2) -0.002(2)
C32 0.071(3) 0.077(3) 0.062(3) -0.002(3) 0.000(3) -0.004(3)
C33 0.083(4) 0.068(3) 0.061(3) 0.000(3) -0.002(3) -0.010(3)
C34 0.077(4) 0.069(3) 0.060(3) 0.004(3) 0.000(3) -0.004(3)
C35 0.068(3) 0.063(3) 0.052(3) -0.003(2) 0.000(2) -0.003(2)
C36 0.069(3) 0.059(3) 0.063(3) -0.002(2) -0.002(3) 0.000(2)
C37 0.090(4) 0.077(4) 0.075(4) 0.001(3) 0.007(3) -0.002(3)
C38 0.080(3) 0.065(3) 0.062(3) -0.002(3) 0.002(3) 0.003(3)
C39 0.102(5) 0.078(4) 0.083(4) -0.002(3) 0.006(4) 0.001(3)
C40 0.118(5) 0.074(4) 0.084(5) 0.002(3) 0.008(4) -0.004(4)
C41 0.128(6) 0.095(5) 0.079(5) 0.008(4) 0.008(4) -0.003(4)
C42 0.089(4) 0.065(3) 0.061(3) 0.003(3) 0.007(3) -0.001(3)
C43 0.078(3) 0.068(3) 0.062(3) 0.002(3) 0.011(3) 0.003(3)
C44 0.105(5) 0.076(4) 0.077(4) 0.006(3) 0.023(4) 0.001(3)
C45 0.116(3) 0.0858(19) 0.123(4) -0.024(2) 0.022(2) -0.007(2)
C46 0.116(3) 0.0858(19) 0.123(4) -0.024(2) 0.022(2) -0.007(2)
C47 0.116(3) 0.0858(19) 0.123(4) -0.024(2) 0.022(2) -0.007(2)
N21 0.105(4) 0.096(3) 0.132(5) 0.009(4) -0.014(3) -0.012(3)
O14 0.105(4) 0.096(3) 0.132(5) 0.009(4) -0.014(3) -0.012(3)
O15 0.105(4) 0.096(3) 0.132(5) 0.009(4) -0.014(3) -0.012(3)
O16 0.105(4) 0.096(3) 0.132(5) 0.009(4) -0.014(3) -0.012(3)
C1W 0.121(6) 0.101(5) 0.122(6) -0.009(4) -0.007(5) 0.014(4)
O1W 0.116(3) 0.101(3) 0.104(3) -0.009(3) -0.010(3) 0.000(3)
C2W 0.121(6) 0.101(5) 0.122(6) -0.009(4) -0.007(5) 0.014(4)
O2W 0.116(3) 0.101(3) 0.104(3) -0.009(3) -0.010(3) 0.000(3)
C3W 0.121(6) 0.101(5) 0.122(6) -0.009(4) -0.007(5) 0.014(4)
O3W 0.116(3) 0.101(3) 0.104(3) -0.009(3) -0.010(3) 0.000(3)
O4W 0.116(3) 0.101(3) 0.104(3) -0.009(3) -0.010(3) 0.000(3)
C4W 0.121(6) 0.101(5) 0.122(6) -0.009(4) -0.007(5) 0.014(4)
C5W 0.121(6) 0.101(5) 0.122(6) -0.009(4) -0.007(5) 0.014(4)
O5W 0.116(3) 0.101(3) 0.104(3) -0.009(3) -0.010(3) 0.000(3)
O6W 0.206(16) 0.216(16) 0.152(12) 0.000 0.000 -0.008(14)
C6W 0.206(16) 0.216(16) 0.152(12) 0.000 0.000 -0.008(14)
O7W 0.187(13) 0.111(9) 0.154(12) 0.013(8) 0.012(11) 0.032(9)
O8W 0.147(11) 0.132(10) 0.129(10) 0.028(8) 0.013(8) 0.012(8)
O9W 0.13(2) 0.41(7) 0.19(4) 0.00(4) -0.06(2) -0.10(3)

loop_
_atom_type_symbol
_atom_type_description
_atom_type_scat_dispersion_real
_atom_type_scat_dispersion_imag
_atom_type_scat_source
C C 0.0181 0.0091 'International Tables Vol C Tables 4.2.6.8 and 6.1.1.4'
H H 0.0000 0.0000 'International Tables Vol C Tables 4.2.6.8 and 6.1.1.4'
N N 0.0311 0.0180 'International Tables Vol C Tables 4.2.6.8 and 6.1.1.4'
Ni Ni -3.0029 0.5091 'International Tables Vol C Tables 4.2.6.8 and 6.1.1.4'
O O 0.0492 0.0322 'International Tables Vol C Tables 4.2.6.8 and 6.1.1.4'

loop_
_geom_angle_atom_site_label_1
_geom_angle_atom_site_label_2
_geom_angle_atom_site_label_3
_geom_angle
_geom_angle_site_symmetry_1
_geom_angle_site_symmetry_3
N5 Ni1 O1 90.81(15) . .
N5 Ni1 O3 176.88(15) . .
O1 Ni1 O3 87.30(13) . .
N5 Ni1 O6 90.71(15) . .
O1 Ni1 O6 93.63(13) . .
O3 Ni1 O6 91.89(13) . .
N5 Ni1 O5 86.15(14) . .
O1 Ni1 O5 92.73(13) . .
O3 Ni1 O5 91.46(13) . .
O6 Ni1 O5 172.94(14) . .
N5 Ni1 N3 79.17(17) . .
O1 Ni1 N3 169.95(16) . .
O3 Ni1 N3 102.75(16) . .
O6 Ni1 N3 85.76(15) . .
O5 Ni1 N3 87.45(15) . .
N20 Ni5 O1 91.31(15) . .
N20 Ni5 N18 79.34(16) . .
O1 Ni5 N18 170.61(15) . .
N20 Ni5 O11 175.25(16) . .
O1 Ni5 O11 93.26(13) . .
N18 Ni5 O11 96.06(15) . .
N20 Ni5 O4 92.60(15) . .
O1 Ni5 O4 92.90(13) . .
N18 Ni5 O4 86.69(15) . .
O11 Ni5 O4 85.88(14) . .
N20 Ni5 O10 89.12(16) . .
O1 Ni5 O10 89.57(14) . .
N18 Ni5 O10 91.17(16) . .
O11 Ni5 O10 92.20(14) . .
O4 Ni5 O10 176.96(14) . .
O1 Ni3 N11 91.16(15) . .
O1 Ni3 O7 93.80(13) . .
N11 Ni3 O7 90.74(16) . .
O1 Ni3 N9 168.81(17) . .
N11 Ni3 N9 78.28(18) . .
O7 Ni3 N9 82.77(16) . .
O1 Ni3 O8 93.85(13) . .
N11 Ni3 O8 174.93(15) . .
O7 Ni3 O8 88.16(15) . .
N9 Ni3 O8 96.67(17) . .
O1 Ni3 O2 87.81(13) . .
N11 Ni3 O2 88.45(15) . .
O7 Ni3 O2 178.21(14) . .
N9 Ni3 O2 95.51(16) . .
O8 Ni3 O2 92.51(14) . .
N14 Ni4 O9 172.76(17) . .
N14 Ni4 O12 90.93(15) . .
O9 Ni4 O12 93.35(14) . .
N14 Ni4 N12 79.51(18) . .
O9 Ni4 N12 94.12(17) . .
O12 Ni4 N12 97.69(16) . .
N14 Ni4 O2 90.04(16) . .
O9 Ni4 O2 96.19(14) . .
O12 Ni4 O2 84.33(14) . .
N12 Ni4 O2 169.37(16) . .
N14 Ni4 O13 93.85(18) . .
O9 Ni4 O13 82.47(17) . .
O12 Ni4 O13 172.79(16) . .
N12 Ni4 O13 88.49(17) . .
O2 Ni4 O13 90.26(16) . .
O12 Ni2 N8 91.76(14) . .
O12 Ni2 N17 90.70(15) . .
N8 Ni2 N17 176.33(16) . .
O12 Ni2 O3 88.30(14) . .
N8 Ni2 O3 89.42(14) . .
N17 Ni2 O3 93.38(15) . .
O12 Ni2 N6 92.42(15) . .
N8 Ni2 N6 78.82(15) . .
N17 Ni2 N6 98.36(16) . .
O3 Ni2 N6 168.23(15) . .
O12 Ni2 N15 168.20(15) . .
N8 Ni2 N15 100.00(16) . .
N17 Ni2 N15 77.51(16) . .
O3 Ni2 N15 92.74(14) . .
N6 Ni2 N15 88.95(15) . .
Ni5 O1 Ni1 112.09(15) . .
Ni5 O1 Ni3 111.33(14) . .
Ni1 O1 Ni3 110.88(14) . .
Ni5 O1 H1O 125(3) . .
Ni1 O1 H1O 104(3) . .
Ni3 O1 H1O 92(3) . .
C46 O2 Ni4 115.7(4) . .
C46 O2 Ni3 119.8(4) . .
Ni4 O2 Ni3 111.50(16) . .
Ni1 O3 Ni2 113.35(15) . .
Ni1 O3 H3O 105(4) . .
Ni2 O3 H3O 102(4) . .
Ni1 O3 H3OA 101(3) . .
Ni2 O3 H3OA 123(4) . .
H3O O3 H3OA 110.7(16) . .
N5 O4 Ni5 114.6(3) . .
N8 O5 Ni1 115.9(3) . .
N11 O6 Ni1 115.0(3) . .
N20 O7 Ni3 114.8(3) . .
N14 O8 Ni3 116.1(3) . .
N17 O9 Ni4 113.8(3) . .
C45 O12 Ni2 117.7(4) . .
C45 O12 Ni4 115.6(4) . .
Ni2 O12 Ni4 111.12(16) . .
C47 O13 Ni4 126.1(4) . .
C3 N3 C7 118.2(5) . .
C3 N3 Ni1 129.1(4) . .
C7 N3 Ni1 112.5(4) . .
O4 N5 C8 119.9(4) . .
O4 N5 Ni1 125.4(3) . .
C8 N5 Ni1 114.6(3) . .
C10 N6 C14 118.0(4) . .
C10 N6 Ni2 128.7(4) . .
C14 N6 Ni2 113.2(3) . .
O5 N8 C15 118.3(4) . .
O5 N8 Ni2 126.1(3) . .
C15 N8 Ni2 115.6(3) . .
C21 N9 C17 118.4(5) . .
C21 N9 Ni3 115.0(4) . .
C17 N9 Ni3 126.2(4) . .
C22 N11 O6 119.2(4) . .
C22 N11 Ni3 116.5(4) . .
O6 N11 Ni3 124.3(3) . .
C28 N12 C24 117.8(5) . .
C28 N12 Ni4 114.6(4) . .
C24 N12 Ni4 127.5(4) . .
C29 N14 O8 118.2(4) . .
C29 N14 Ni4 114.5(4) . .
O8 N14 Ni4 127.1(3) . .
C31 N15 C35 118.7(4) . .
C31 N15 Ni2 128.0(4) . .
C35 N15 Ni2 113.2(3) . .
C36 N17 O9 118.0(4) . .
C36 N17 Ni2 117.7(4) . .
O9 N17 Ni2 124.1(3) . .
C38 N18 C42 119.4(5) . .
C38 N18 Ni5 127.9(4) . .
C42 N18 Ni5 112.7(3) . .
C43 N20 O7 119.3(4) . .
C43 N20 Ni5 115.3(4) . .
O7 N20 Ni5 125.4(3) . .
N3 C3 C4 122.5(6) . .
N3 C3 H3 118.7 . .
C4 C3 H3 118.7 . .
C5 C4 C3 119.5(6) . .
C5 C4 H4 120.2 . .
C3 C4 H4 120.2 . .
C4 C5 C6 119.1(6) . .
C4 C5 H5 120.4 . .
C6 C5 H5 120.4 . .
C5 C6 C7 119.3(6) . .
C5 C6 H6 120.3 . .
C7 C6 H6 120.3 . .
N3 C7 C6 121.3(5) . .
N3 C7 C8 115.7(5) . .
C6 C7 C8 123.0(6) . .
N5 C8 C7 117.8(5) . .
N5 C8 C9 120.5(5) . .
C7 C8 C9 121.7(5) . .
N4 C9 C8 177.9(6) . .
N6 C10 C11 123.7(5) . .
N6 C10 H10 118.1 . .
C11 C10 H10 118.1 . .
C12 C11 C10 117.3(6) . .
C12 C11 H11 121.4 . .
C10 C11 H11 121.4 . .
C13 C12 C11 120.8(5) . .
C13 C12 H12 119.6 . .
C11 C12 H12 119.6 . .
C12 C13 C14 118.8(5) . .
C12 C13 H13 120.6 . .
C14 C13 H13 120.6 . .
N6 C14 C13 121.4(5) . .
N6 C14 C15 115.6(4) . .
C13 C14 C15 122.8(5) . .
N8 C15 C16 121.5(5) . .
N8 C15 C14 116.7(4) . .
C16 C15 C14 121.7(4) . .
N7 C16 C15 178.9(6) . .
C18 C17 N9 121.6(6) . .
C18 C17 H17 119.2 . .
N9 C17 H17 119.2 . .
C17 C18 C19 118.3(7) . .
C17 C18 H18 120.8 . .
C19 C18 H18 120.8 . .
C20 C19 C18 121.6(7) . .
C20 C19 H19 119.2 . .
C18 C19 H19 119.2 . .
C19 C20 C21 117.6(6) . .
C19 C20 H20 121.2 . .
C21 C20 H20 121.2 . .
N9 C21 C20 122.3(6) . .
N9 C21 C22 114.8(5) . .
C20 C21 C22 122.9(6) . .
N11 C22 C23 122.3(5) . .
N11 C22 C21 115.3(5) . .
C23 C22 C21 122.4(5) . .
N10 C23 C22 177.6(7) . .
N12 C24 C25 123.7(6) . .
N12 C24 H24 118.1 . .
C25 C24 H24 118.1 . .
C24 C25 C26 116.6(7) . .
C24 C25 H25 121.7 . .
C26 C25 H25 121.7 . .
C27 C26 C25 120.5(7) . .
C27 C26 H26 119.7 . .
C25 C26 H26 119.7 . .
C26 C27 C28 118.8(6) . .
C26 C27 H27 120.6 . .
C28 C27 H27 120.6 . .
N12 C28 C27 122.5(5) . .
N12 C28 C29 113.9(5) . .
C27 C28 C29 123.6(5) . .
N14 C29 C30 122.2(5) . .
N14 C29 C28 117.3(5) . .
C30 C29 C28 120.4(5) . .
N13 C30 C29 178.7(7) . .
N15 C31 C32 122.8(5) . .
N15 C31 H31 118.6 . .
C32 C31 H31 118.6 . .
C31 C32 C33 119.4(6) . .
C31 C32 H32 120.3 . .
C33 C32 H32 120.3 . .
C34 C33 C32 118.0(5) . .
C34 C33 H33 121.0 . .
C32 C33 H33 121.0 . .
C33 C34 C35 119.9(5) . .
C33 C34 H34 120.1 . .
C35 C34 H34 120.1 . .
N15 C35 C34 121.3(5) . .
N15 C35 C36 114.9(5) . .
C34 C35 C36 123.8(5) . .
N17 C36 C37 122.5(5) . .
N17 C36 C35 116.4(5) . .
C37 C36 C35 121.0(5) . .
N16 C37 C36 177.7(7) . .
N18 C38 C39 120.8(6) . .
N18 C38 H38 119.6 . .
C39 C38 H38 119.6 . .
C40 C39 C38 120.7(7) . .
C40 C39 H39 119.7 . .
C38 C39 H39 119.7 . .
C39 C40 C41 120.3(7) . .
C39 C40 H40 119.8 . .
C41 C40 H40 119.8 . .
C42 C41 C40 116.3(7) . .
C42 C41 H41 121.9 . .
C40 C41 H41 121.9 . .
N18 C42 C41 122.2(6) . .
N18 C42 C43 115.6(5) . .
C41 C42 C43 122.0(6) . .
N20 C43 C44 121.7(5) . .
N20 C43 C42 116.6(5) . .
C44 C43 C42 121.7(5) . .
N19 C44 C43 172.9(8) . .
O12 C45 H45A 109.5 . .
O12 C45 H45B 109.5 . .
H45A C45 H45B 109.5 . .
O12 C45 H45C 109.5 . .
H45A C45 H45C 109.5 . .
H45B C45 H45C 109.5 . .
O2 C46 H46A 109.5 . .
O2 C46 H46B 109.5 . .
H46A C46 H46B 109.5 . .
O2 C46 H46C 109.5 . .
H46A C46 H46C 109.5 . .
H46B C46 H46C 109.5 . .
O13 C47 H47A 109.5 . .
O13 C47 H47B 109.5 . .
H47A C47 H47B 109.5 . .
O13 C47 H47C 109.5 . .
H47A C47 H47C 109.5 . .
H47B C47 H47C 109.5 . .
O16 N21 O15 118.7(9) . .
O16 N21 O14 121.1(9) . .
O15 N21 O14 119.5(9) . .
O16 N21 O15 77.8(8) . 2_565
O15 N21 O15 50.4(8) . 2_565
O14 N21 O15 153.4(13) . 2_565
O15 O15 N21 73.4(9) 2_565 .
O15 O15 N21 56.2(7) 2_565 2_565
N21 O15 N21 123.4(9) . 2_565
O15 O15 O16 95.8(8) 2_565 2_565
N21 O15 O16 128.2(11) . 2_565
N21 O15 O16 46.0(5) 2_565 2_565
N21 O16 O15 56.1(7) . 2_565
O6W O6W C6W 0.000(1) 7_566 7_566

loop_
_geom_bond_atom_site_label_1
_geom_bond_atom_site_label_2
_geom_bond_distance
_geom_bond_site_symmetry_2
Ni1 N5 2.042(4) .
Ni1 O1 2.044(3) .
Ni1 O3 2.049(3) .
Ni1 O6 2.068(3) .
Ni1 O5 2.109(3) .
Ni1 N3 2.112(4) .
Ni5 N20 2.032(4) .
Ni5 O1 2.037(3) .
Ni5 N18 2.076(4) .
Ni5 O11 2.079(3) .
Ni5 O4 2.088(3) .
Ni5 O10 2.106(4) .
Ni3 O1 2.049(3) .
Ni3 N11 2.053(4) .
Ni3 O7 2.060(4) .
Ni3 N9 2.067(5) .
Ni3 O8 2.069(4) .
Ni3 O2 2.122(3) .
Ni4 N14 2.032(4) .
Ni4 O9 2.032(4) .
Ni4 O12 2.038(3) .
Ni4 N12 2.058(5) .
Ni4 O2 2.089(4) .
Ni4 O13 2.105(4) .
Ni2 O12 2.009(3) .
Ni2 N8 2.044(4) .
Ni2 N17 2.049(4) .
Ni2 O3 2.078(3) .
Ni2 N6 2.097(4) .
Ni2 N15 2.122(4) .
O1 H1O 0.919(8) .
O2 C46 1.407(8) .
O3 H3O 0.928(8) .
O3 H3OA 0.900(10) .
O4 N5 1.293(5) .
O5 N8 1.306(5) .
O6 N11 1.317(5) .
O7 N20 1.315(5) .
O8 N14 1.335(6) .
O9 N17 1.326(5) .
O12 C45 1.525(8) .
O13 C47 1.468(9) .
N3 C3 1.326(7) .
N3 C7 1.339(7) .
N4 C9 1.143(8) .
N5 C8 1.316(7) .
N6 C10 1.328(7) .
N6 C14 1.344(6) .
N7 C16 1.139(7) .
N8 C15 1.313(6) .
N9 C21 1.314(7) .
N9 C17 1.372(7) .
N10 C23 1.130(8) .
N11 C22 1.283(7) .
N12 C28 1.336(7) .
N12 C24 1.365(8) .
N13 C30 1.157(7) .
N14 C29 1.314(7) .
N15 C31 1.307(7) .
N15 C35 1.367(7) .
N16 C37 1.159(8) .
N17 C36 1.293(7) .
N18 C38 1.345(7) .
N18 C42 1.345(7) .
N19 C44 1.167(8) .
N20 C43 1.301(7) .
C3 C4 1.380(8) .
C3 H3 0.9300 .
C4 C5 1.345(10) .
C4 H4 0.9300 .
C5 C6 1.365(10) .
C5 H5 0.9300 .
C6 C7 1.391(8) .
C6 H6 0.9300 .
C7 C8 1.451(8) .
C8 C9 1.460(8) .
C10 C11 1.388(8) .
C10 H10 0.9300 .
C11 C12 1.362(8) .
C11 H11 0.9300 .
C12 C13 1.358(8) .
C12 H12 0.9300 .
C13 C14 1.398(7) .
C13 H13 0.9300 .
C14 C15 1.459(7) .
C15 C16 1.441(8) .
C17 C18 1.361(9) .
C17 H17 0.9300 .
C18 C19 1.392(10) .
C18 H18 0.9300 .
C19 C20 1.320(9) .
C19 H19 0.9300 .
C20 C21 1.430(8) .
C20 H20 0.9300 .
C21 C22 1.501(8) .
C22 C23 1.417(9) .
C24 C25 1.382(9) .
C24 H24 0.9300 .
C25 C26 1.410(10) .
C25 H25 0.9300 .
C26 C27 1.367(10) .
C26 H26 0.9300 .
C27 C28 1.398(8) .
C27 H27 0.9300 .
C28 C29 1.471(8) .
C29 C30 1.415(8) .
C31 C32 1.385(8) .
C31 H31 0.9300 .
C32 C33 1.386(8) .
C32 H32 0.9300 .
C33 C34 1.376(8) .
C33 H33 0.9300 .
C34 C35 1.378(8) .
C34 H34 0.9300 .
C35 C36 1.460(8) .
C36 C37 1.442(9) .
C38 C39 1.372(9) .
C38 H38 0.9300 .
C39 C40 1.329(10) .
C39 H39 0.9300 .
C40 C41 1.416(10) .
C40 H40 0.9300 .
C41 C42 1.393(9) .
C41 H41 0.9300 .
C42 C43 1.457(8) .
C43 C44 1.408(9) .
C45 H45A 0.9600 .
C45 H45B 0.9600 .
C45 H45C 0.9600 .
C46 H46A 0.9600 .
C46 H46B 0.9600 .
C46 H46C 0.9600 .
C47 H47A 0.9600 .
C47 H47B 0.9600 .
C47 H47C 0.9600 .
N21 O16 1.214(8) .
N21 O15 1.214(8) .
N21 O14 1.227(8) .
N21 O15 1.400(15) 2_565
O15 O15 1.126(18) 2_565
O15 N21 1.400(15) 2_565
O15 O16 1.649(13) 2_565
O16 O15 1.649(13) 2_565
C1W O1W 1.405(9) .
C2W O2W 1.423(9) .
C3W O3W 1.371(9) .
O4W C4W 1.413(9) .
C5W O5W 1.418(9) .
O6W O6W 1.407(10) 7_566
O6W C6W 1.407(10) 7_566
